data_7152365
loop_
_publ_author_name
'Sachdeva, Nikhil'
'Dolzhenko, Anton V.'
'Keung Chui, Wai'

_publ_section_title
;
 Regioselective synthesis of pyrimido[1,2-a][1,3,5]triazin-6-ones via
 reaction of 1-(6-oxo-1,6-dihydropyrimidin-2-yl)guanidines with
 triethylorthoacetate: observation of an unexpected rearrangement.
;
_journal_issue 23
_journal_name_full 'Organic &amp; biomolecular chemistry'
_journal_page_first 4586
_journal_page_last 4596
_journal_paper_doi 10.1039/c2ob25195g
_journal_volume 10
_journal_year 2012
_chemical_formula_iupac 'C8 H9 N5 O'
_chemical_formula_moiety 'C8 H9 N5 O'
_chemical_formula_sum 'C8 H9 N5 O'
_chemical_formula_weight 191.20
_chemical_melting_point 545
_chemical_name_systematic
;
4-Amino-2,8-dimethyl-6<i>H</i>-pyrimido[1,2-<i>a</i>][1,3,5]triazin-6-one
;
_space_group_IT_number 33
_symmetry_cell_setting orthorhombic
_symmetry_space_group_name_Hall 'P 2c -2n'
_symmetry_space_group_name_H-M 'P n a 21'
_atom_sites_solution_hydrogens geom
_atom_sites_solution_primary direct
_atom_sites_solution_secondary difmap
_audit_creation_method SHELXL-97
_cell_angle_alpha 90.00
_cell_angle_beta 90.00
_cell_angle_gamma 90.00
_cell_formula_units_Z 4
_cell_length_a 11.1369(19)
_cell_length_b 18.913(3)
_cell_length_c 4.0311(7)
_cell_measurement_reflns_used 614
_cell_measurement_temperature 100(2)
_cell_measurement_theta_max 26.80
_cell_measurement_theta_min 2.83
_cell_volume 849.1(2)
_computing_cell_refinement 'SAINT (Bruker, 2001)'
_computing_data_collection 'SMART (Bruker, 2001)'
_computing_data_reduction 'SAINT (Bruker, 2001)'
_computing_molecular_graphics 'SHELXTL (Sheldrick, 2008)'
_computing_publication_material 'SHELXTL (Sheldrick, 2008)'
_computing_structure_refinement 'SHELXL97 (Sheldrick, 2008)'
_computing_structure_solution 'SHELXS97 (Sheldrick, 2008)'
_diffrn_ambient_temperature 100(2)
_diffrn_measured_fraction_theta_full 0.999
_diffrn_measured_fraction_theta_max 0.999
_diffrn_measurement_device_type 'Bruker SMART APEX CCD'
_diffrn_measurement_method '\f and \w'
_diffrn_radiation_monochromator graphite
_diffrn_radiation_source 'fine-focus sealed tube'
_diffrn_radiation_type MoK\a
_diffrn_radiation_wavelength 0.71073
_diffrn_reflns_av_R_equivalents 0.0503
_diffrn_reflns_av_sigmaI/netI 0.0376
_diffrn_reflns_limit_h_max 14
_diffrn_reflns_limit_h_min -13
_diffrn_reflns_limit_k_max 22
_diffrn_reflns_limit_k_min -24
_diffrn_reflns_limit_l_max 4
_diffrn_reflns_limit_l_min -5
_diffrn_reflns_number 5774
_diffrn_reflns_theta_full 27.49
_diffrn_reflns_theta_max 27.49
_diffrn_reflns_theta_min 2.15
_diffrn_standards_number 0
_exptl_absorpt_coefficient_mu 0.107
_exptl_absorpt_correction_T_max 0.9936
_exptl_absorpt_correction_T_min 0.9383
_exptl_absorpt_correction_type multi-scan
_exptl_absorpt_process_details '(SADABS; Sheldrick, 2001)'
_exptl_crystal_colour Colourless
_exptl_crystal_density_diffrn 1.496
_exptl_crystal_density_method 'not measured'
_exptl_crystal_description Needle
_exptl_crystal_F_000 400
_exptl_crystal_size_max 0.60
_exptl_crystal_size_mid 0.08
_exptl_crystal_size_min 0.06
_refine_diff_density_max 0.334
_refine_diff_density_min -0.251
_refine_ls_extinction_method none
_refine_ls_goodness_of_fit_ref 1.145
_refine_ls_hydrogen_treatment mixed
_refine_ls_matrix_type full
_refine_ls_number_parameters 137
_refine_ls_number_reflns 1119
_refine_ls_number_restraints 1
_refine_ls_restrained_S_all 1.144
_refine_ls_R_factor_all 0.0588
_refine_ls_R_factor_gt 0.0527
_refine_ls_shift/su_max 0.000
_refine_ls_shift/su_mean 0.000
_refine_ls_structure_factor_coef Fsqd
_refine_ls_weighting_details 'calc w=1/[\s^2^(Fo^2^)+(0.0530P)^2^+0.4545P] where P=(Fo^2^+2Fc^2^)/3'
_refine_ls_weighting_scheme calc
_refine_ls_wR_factor_gt 0.1137
_refine_ls_wR_factor_ref 0.1169
_reflns_number_gt 1019
_reflns_number_total 1119
_reflns_threshold_expression I>2\s(I)
_cod_data_source_file c2ob25195g.txt
_cod_data_source_block I
_cod_original_cell_volume 849.1(3)
_cod_database_code 7152365

loop_
_symmetry_equiv_pos_as_xyz
'x, y, z'
'-x, -y, z+1/2'
'x+1/2, -y+1/2, z'
'-x+1/2, y+1/2, z+1/2'

loop_
_atom_site_type_symbol
_atom_site_label
_atom_site_fract_x
_atom_site_fract_y
_atom_site_fract_z
_atom_site_U_iso_or_equiv
_atom_site_adp_type
_atom_site_calc_flag
_atom_site_refinement_flags
_atom_site_occupancy
_atom_site_symmetry_multiplicity
O O1 0.61240(19) 0.88225(11) -0.2411(7) 0.0229(6) Uani d . 1 1
N N1 0.3706(2) 0.71578(13) 0.3214(8) 0.0145(6) Uani d . 1 1
N N2 0.5341(2) 0.67258(13) -0.0011(7) 0.0137(6) Uani d . 1 1
N N3 0.4963(2) 0.79702(13) 0.0265(7) 0.0119(5) Uani d . 1 1
N N4 0.3255(2) 0.83294(13) 0.3415(7) 0.0138(6) Uani d . 1 1
N N5 0.6531(2) 0.74865(15) -0.2904(7) 0.0154(6) Uani d . 1 1
H H51 0.673(3) 0.793(2) -0.326(11) 0.018(9) Uiso d . 1 1
H H52 0.689(3) 0.7098(19) -0.349(11) 0.019(9) Uiso d . 1 1
C C1 0.4393(3) 0.66472(15) 0.2008(8) 0.0134(6) Uani d . 1 1
C C2 0.5625(2) 0.73778(15) -0.0888(8) 0.0128(6) Uani d . 1 1
C C3 0.3965(2) 0.78262(15) 0.2314(8) 0.0121(6) Uani d . 1 1
C C4 0.3465(2) 0.90073(15) 0.2475(9) 0.0139(6) Uani d . 1 1
C C5 0.4418(3) 0.91978(16) 0.0552(8) 0.0147(6) Uani d . 1 1
H H5 0.4531 0.9683 0.0019 0.018 Uiso calc R 1 1
C C6 0.5246(3) 0.86906(15) -0.0674(8) 0.0155(7) Uani d . 1 1
C C7 0.4091(3) 0.59100(15) 0.3046(10) 0.0191(7) Uani d . 1 1
H H7A 0.4559 0.5784 0.5017 0.029 Uiso calc R 1 1
H H7B 0.4282 0.5582 0.1239 0.029 Uiso calc R 1 1
H H7C 0.3232 0.5880 0.3562 0.029 Uiso calc R 1 1
C C8 0.2543(3) 0.95324(15) 0.3617(9) 0.0182(7) Uani d . 1 1
H H8A 0.1796 0.9460 0.2381 0.027 Uiso calc R 1 1
H H8B 0.2840 1.0013 0.3224 0.027 Uiso calc R 1 1
H H8C 0.2392 0.9467 0.5992 0.027 Uiso calc R 1 1

loop_
_atom_site_aniso_label
_atom_site_aniso_U_11
_atom_site_aniso_U_22
_atom_site_aniso_U_33
_atom_site_aniso_U_12
_atom_site_aniso_U_13
_atom_site_aniso_U_23
O1 0.0225(11) 0.0152(11) 0.0310(14) -0.0048(8) 0.0116(12) 0.0017(11)
N1 0.0125(11) 0.0128(12) 0.0183(14) -0.0008(9) 0.0027(11) 0.0007(11)
N2 0.0132(11) 0.0131(13) 0.0149(13) -0.0011(9) -0.0009(11) -0.0029(11)
N3 0.0101(10) 0.0113(12) 0.0144(13) -0.0013(8) 0.0024(10) -0.0011(10)
N4 0.0116(10) 0.0137(12) 0.0162(13) -0.0004(9) 0.0017(11) -0.0011(11)
N5 0.0139(12) 0.0123(13) 0.0200(15) 0.0017(10) 0.0064(12) -0.0007(12)
C1 0.0124(12) 0.0152(14) 0.0126(15) -0.0014(11) -0.0034(12) -0.0002(13)
C2 0.0101(12) 0.0167(15) 0.0114(14) 0.0023(11) -0.0002(12) -0.0034(13)
C3 0.0108(12) 0.0161(14) 0.0096(14) -0.0022(10) 0.0013(12) -0.0003(13)
C4 0.0142(13) 0.0136(14) 0.0139(15) -0.0001(10) -0.0048(12) -0.0030(14)
C5 0.0190(14) 0.0085(14) 0.0165(16) -0.0027(11) -0.0031(13) -0.0007(12)
C6 0.0156(13) 0.0122(15) 0.0187(17) -0.0050(11) -0.0018(13) 0.0009(13)
C7 0.0215(14) 0.0126(14) 0.0232(18) -0.0004(11) 0.0046(15) 0.0005(13)
C8 0.0182(13) 0.0154(15) 0.0209(16) 0.0021(11) 0.0018(13) -0.0010(14)

loop_
_atom_type_symbol
_atom_type_description
_atom_type_scat_dispersion_real
_atom_type_scat_dispersion_imag
_atom_type_scat_source
C C 0.0033 0.0016 'International Tables Vol C Tables 4.2.6.8 and 6.1.1.4'
H H 0.0000 0.0000 'International Tables Vol C Tables 4.2.6.8 and 6.1.1.4'
N N 0.0061 0.0033 'International Tables Vol C Tables 4.2.6.8 and 6.1.1.4'
O O 0.0106 0.0060 'International Tables Vol C Tables 4.2.6.8 and 6.1.1.4'

loop_
_geom_angle_atom_site_label_1
_geom_angle_atom_site_label_2
_geom_angle_atom_site_label_3
_geom_angle
C1 N1 C3 117.5(3)
C2 N2 C1 117.0(2)
C3 N3 C2 116.6(2)
C3 N3 C6 120.4(2)
C2 N3 C6 122.9(2)
C3 N4 C4 119.1(3)
C2 N5 H51 116(2)
C2 N5 H52 113(2)
H51 N5 H52 130(3)
N1 C1 N2 126.6(3)
N1 C1 C7 116.6(3)
N2 C1 C7 116.8(3)
N5 C2 N2 119.7(3)
N5 C2 N3 118.6(3)
N2 C2 N3 121.6(3)
N4 C3 N1 117.4(3)
N4 C3 N3 122.1(3)
N1 C3 N3 120.5(3)
N4 C4 C5 122.9(3)
N4 C4 C8 114.9(3)
C5 C4 C8 122.2(3)
C4 C5 C6 121.7(3)
C4 C5 H5 119.2
C6 C5 H5 119.2
O1 C6 C5 125.3(3)
O1 C6 N3 120.9(3)
C5 C6 N3 113.8(3)
C1 C7 H7A 109.5
C1 C7 H7B 109.5
H7A C7 H7B 109.5
C1 C7 H7C 109.5
H7A C7 H7C 109.5
H7B C7 H7C 109.5
C4 C8 H8A 109.5
C4 C8 H8B 109.5
H8A C8 H8B 109.5
C4 C8 H8C 109.5
H8A C8 H8C 109.5
H8B C8 H8C 109.5

loop_
_geom_bond_atom_site_label_1
_geom_bond_atom_site_label_2
_geom_bond_distance
O1 C6 1.228(4)
N1 C1 1.324(4)
N1 C3 1.346(4)
N2 C2 1.321(4)
N2 C1 1.342(4)
N3 C3 1.411(4)
N3 C2 1.420(4)
N3 C6 1.449(4)
N4 C3 1.314(4)
N4 C4 1.357(4)
N5 C2 1.311(4)
N5 H51 0.89(4)
N5 H52 0.87(4)
C1 C7 1.494(4)
C4 C5 1.363(4)
C4 C8 1.501(4)
C5 C6 1.420(4)
C5 H5 0.9500
C7 H7A 0.9800
C7 H7B 0.9800
C7 H7C 0.9800
C8 H8A 0.9800
C8 H8B 0.9800
C8 H8C 0.9800

loop_
_geom_hbond_atom_site_label_D
_geom_hbond_atom_site_label_H
_geom_hbond_atom_site_label_A
_geom_hbond_site_symmetry_A
_geom_hbond_distance_DH
_geom_hbond_distance_HA
_geom_hbond_distance_DA
_geom_hbond_angle_DHA
N5 H51 O1 . 0.89(4) 1.84(4) 2.575(3) 139(3)
N5 H51 N1 3_564 0.89(4) 2.63(4) 2.961(4) 103(3)
N5 H52 N4 3_564 0.87(4) 2.12(4) 2.876(4) 144(3)

loop_
_geom_torsion_atom_site_label_1
_geom_torsion_atom_site_label_2
_geom_torsion_atom_site_label_3
_geom_torsion_atom_site_label_4
_geom_torsion
C3 N1 C1 N2 0.9(5)
C3 N1 C1 C7 179.8(3)
C2 N2 C1 N1 0.2(5)
C2 N2 C1 C7 -178.8(3)
C1 N2 C2 N5 -178.8(3)
C1 N2 C2 N3 0.4(4)
C3 N3 C2 N5 177.4(3)
C6 N3 C2 N5 -0.3(4)
C3 N3 C2 N2 -1.8(4)
C6 N3 C2 N2 -179.5(3)
C4 N4 C3 N1 -177.9(3)
C4 N4 C3 N3 2.0(4)
C1 N1 C3 N4 177.5(3)
C1 N1 C3 N3 -2.4(4)
C2 N3 C3 N4 -177.1(3)
C6 N3 C3 N4 0.7(4)
C2 N3 C3 N1 2.8(4)
C6 N3 C3 N1 -179.4(3)
C3 N4 C4 C5 -3.2(5)
C3 N4 C4 C8 174.9(3)
N4 C4 C5 C6 1.6(5)
C8 C4 C5 C6 -176.3(3)
C4 C5 C6 O1 -179.9(3)
C4 C5 C6 N3 1.0(4)
C3 N3 C6 O1 178.8(3)
C2 N3 C6 O1 -3.6(4)
C3 N3 C6 C5 -2.1(4)
C2 N3 C6 C5 175.5(3)
